data_4022142
loop_
_publ_author_name
'Zeynep Delen'
'Paul M. Lahti'

_publ_contact_author_address
;
Department of Chemistry, University of Massachusetts, Amherst, MA 01003 USA
;
_publ_contact_author_email 'lahti@chem.umass.edu '
_publ_contact_author_fax '1-413-545-4490 '
_publ_contact_author_name 'Zeynep Delen, Paul M. Lahti'
_publ_contact_author_phone 1-413-545-4890
_publ_section_title
;
 Crystallography and Magnetism of Two 1-(4-Nitroxylphenyl)pyrroles
;
_journal_name_full 'Journal of Organic Chemistry'
_journal_page_first 9341
_journal_page_last 9347
_journal_paper_doi 10.1021/jo0616299
_journal_volume 71
_journal_year 2006
_chemical_compound_source 'Lahti Group'
_chemical_formula_moiety 'C17 H15 N2 O2 '
_chemical_formula_sum 'C17 H15 N2 O2'
_chemical_formula_weight 279.319
_chemical_name_systematic
;

1-(4-methoxyphenylaminoxyl)-4-(1H-pyrrol-1-yl)-benzene

;
_space_group_IT_number 9
_symmetry_cell_setting monoclinic
_symmetry_space_group_name_Hall 'C -2yc'
_symmetry_space_group_name_H-M 'C 1 c 1'
_atom_sites_solution_primary direct
_atom_sites_solution_secondary difmap
_audit_creation_method maXus
_cell_angle_alpha 90.00
_cell_angle_beta 90.467(2)
_cell_angle_gamma 90.00
_cell_formula_units_Z 4
_cell_length_a 30.002(2)
_cell_length_b 7.3588(4)
_cell_length_c 6.2049(4)
_cell_measurement_reflns_used 1244
_cell_measurement_temperature 298
_cell_measurement_theta_max 25.028
_cell_measurement_theta_min 1.018
_cell_volume 1369.88(14)
_computing_cell_refinement 'HKL Scalepack (Otwinowski & Minor 1997)'
_computing_data_collection KappaCCD
_computing_data_reduction 'Denzo and Scalepak (Otwinowski & Minor, 1997)'
_computing_structure_refinement 'SHELXL-97 (Sheldrick, 1997)'
_computing_structure_solution 'SIR92 (Altomare et al., 1994)'
_diffrn_measured_fraction_theta_full 0.970
_diffrn_measured_fraction_theta_max 0.970
_diffrn_measurement_device KappaCCD
_diffrn_measurement_method CCD
_diffrn_orient_matrix_type X=UH
_diffrn_orient_matrix_UB_11 0.00332
_diffrn_orient_matrix_UB_12 -0.02979
_diffrn_orient_matrix_UB_13 -0.01457
_diffrn_orient_matrix_UB_21 0.13249
_diffrn_orient_matrix_UB_22 0.00000
_diffrn_orient_matrix_UB_23 0.03020
_diffrn_orient_matrix_UB_31 -0.03188
_diffrn_orient_matrix_UB_32 -0.07344
_diffrn_orient_matrix_UB_33 0.13988
_diffrn_radiation_source 'fine-focus sealed tube'
_diffrn_radiation_type ' MoK\a'
_diffrn_radiation_wavelength_id all
_diffrn_reflns_av_R_equivalents 0.0000
_diffrn_reflns_limit_h_max 35
_diffrn_reflns_limit_h_min 0
_diffrn_reflns_limit_k_max 8
_diffrn_reflns_limit_k_min 0
_diffrn_reflns_limit_l_max 7
_diffrn_reflns_limit_l_min -7
_diffrn_reflns_number 1314
_diffrn_reflns_theta_full 25.32
_diffrn_reflns_theta_max 25.32
_diffrn_reflns_theta_min 2.72
_exptl_absorpt_coefficient_mu 0.090
_exptl_absorpt_correction_type none
_exptl_crystal_colour Red
_exptl_crystal_density_diffrn 1.354
_exptl_crystal_density_method 'not measured'
_exptl_crystal_description block
_exptl_crystal_F_000 588
_refine_diff_density_max 0.041
_refine_diff_density_min -0.040
_refine_diff_density_rms 0.010
_refine_ls_abs_structure_details 'Flack H D (1983), Acta Cryst. A39, 876-881'
_refine_ls_abs_structure_Flack -3(4)
_refine_ls_extinction_method none
_refine_ls_goodness_of_fit_ref 1.279
_refine_ls_hydrogen_treatment refxyz
_refine_ls_matrix_type full
_refine_ls_number_parameters 192
_refine_ls_number_reflns 1217
_refine_ls_number_restraints 2
_refine_ls_restrained_S_all 1.278
_refine_ls_R_factor_all 0.0766
_refine_ls_R_factor_gt 0.0608
_refine_ls_shift/su_max 0.217
_refine_ls_shift/su_mean 0.014
_refine_ls_structure_factor_coef Fsqd
_refine_ls_weighting_details 'calc w=1/[\s^2^(Fo^2^)+(0.0000P)^2^+0.1535P] where P=(Fo^2^+2Fc^2^)/3'
_refine_ls_weighting_scheme calc
_refine_ls_wR_factor_gt 0.1029
_refine_ls_wR_factor_ref 0.1089
_reflns_number_gt 1016
_reflns_number_total 1217
_reflns_threshold_expression >2sigma(I)
_cod_data_source_file jo0616299si20060918_021621.cif
_cod_depositor_comments
;
The following automatic conversions were performed:
'_symmetry_cell_setting' value 'Monoclinic' changed to 'monoclinic'
according to '/home/saulius/struct/CIF-dictionaries/cif_core.dic'
dictionary named 'cif_core.dic' version 2.4.1 from 2010-06-29.

Automatic conversion script
Id: cif_fix_enum 1527 2010-12-29 10:47:43Z saulius 
;
_cod_original_sg_symbol_H-M 'C c           '
_cod_original_formula_sum 'C17 H15 N2 O2 '
_cod_database_code 4022142

loop_
_symmetry_equiv_pos_as_xyz
+X,+Y,+Z
'+X+ 1/2,+Y+ 1/2,+Z'
'+X,-Y,+Z+ 1/2'
'+X+ 1/2,-Y+ 1/2,+Z+ 1/2'

loop_
_atom_site_label
_atom_site_type_symbol
_atom_site_fract_x
_atom_site_fract_y
_atom_site_fract_z
_atom_site_U_iso_or_equiv
_atom_site_adp_type
_atom_site_occupancy
_atom_site_symmetry_multiplicity
_atom_site_calc_flag
_atom_site_refinement_flags
O1 O 0.41374(14) 0.2631(7) 0.1627(7) 0.0872(16) Uani 1 1 d .
O2 O 0.58659(15) 0.2469(7) 0.7193(6) 0.0905(17) Uani 1 1 d .
N1 N 0.58497(15) 0.2466(8) 0.5124(6) 0.0704(16) Uani 1 1 d .
N2 N 0.75014(16) 0.2531(7) 0.0923(8) 0.0725(15) Uani 1 1 d .
C1 C 0.4030(2) 0.1745(12) -0.0347(11) 0.106(3) Uani 1 1 d .
C2 C 0.45691(17) 0.2525(9) 0.2358(8) 0.0704(17) Uani 1 1 d .
C3 C 0.46532(18) 0.3371(8) 0.4326(8) 0.0746(18) Uani 1 1 d .
C4 C 0.50742(18) 0.3355(8) 0.5202(8) 0.0724(17) Uani 1 1 d .
C5 C 0.54199(18) 0.2513(8) 0.4126(8) 0.0667(16) Uani 1 1 d .
C6 C 0.53376(18) 0.1682(8) 0.2162(8) 0.0719(17) Uani 1 1 d .
C7 C 0.49122(18) 0.1688(8) 0.1278(8) 0.0728(18) Uani 1 1 d .
C8 C 0.62580(18) 0.2439(7) 0.3992(9) 0.0662(16) Uani 1 1 d .
C9 C 0.66303(18) 0.1738(8) 0.5025(8) 0.0718(18) Uani 1 1 d .
C10 C 0.7038(2) 0.1777(8) 0.4032(8) 0.0730(18) Uani 1 1 d .
C11 C 0.70818(17) 0.2487(8) 0.1966(8) 0.0668(16) Uani 1 1 d .
C12 C 0.67041(17) 0.3187(8) 0.0939(8) 0.0700(17) Uani 1 1 d .
C13 C 0.62965(18) 0.3173(7) 0.1945(8) 0.0689(17) Uani 1 1 d .
C14 C 0.78804(19) 0.1642(9) 0.1571(10) 0.088(2) Uani 1 1 d .
C15 C 0.8211(2) 0.2038(10) 0.0183(11) 0.096(2) Uani 1 1 d .
C16 C 0.8036(2) 0.3217(11) -0.1373(12) 0.098(2) Uani 1 1 d .
C17 C 0.7604(2) 0.3483(9) -0.0901(10) 0.090(2) Uani 1 1 d .
H1A H 0.3721 0.1942 -0.0690 0.160 Uiso 1 1 calc R
H1B H 0.4085 0.0466 -0.0206 0.160 Uiso 1 1 calc R
H1C H 0.4211 0.2230 -0.1478 0.160 Uiso 1 1 calc R
H3 H 0.4423 0.3950 0.5050 0.089 Uiso 1 1 calc R
H4 H 0.5128 0.3912 0.6524 0.087 Uiso 1 1 calc R
H6 H 0.5569 0.1118 0.1433 0.086 Uiso 1 1 calc R
H7 H 0.4858 0.1128 -0.0042 0.087 Uiso 1 1 calc R
H9 H 0.6605 0.1240 0.6396 0.086 Uiso 1 1 calc R
H10 H 0.7287 0.1323 0.4749 0.088 Uiso 1 1 calc R
H12 H 0.6728 0.3669 -0.0441 0.084 Uiso 1 1 calc R
H13 H 0.6047 0.3655 0.1251 0.083 Uiso 1 1 calc R
H14 H 0.7906 0.0890 0.2770 0.105 Uiso 1 1 calc R
H15 H 0.8502 0.1604 0.0251 0.115 Uiso 1 1 calc R
H16 H 0.8190 0.3725 -0.2520 0.117 Uiso 1 1 calc R
H17 H 0.7406 0.4199 -0.1691 0.108 Uiso 1 1 calc R

loop_
_atom_site_aniso_label
_atom_site_aniso_U_11
_atom_site_aniso_U_22
_atom_site_aniso_U_33
_atom_site_aniso_U_23
_atom_site_aniso_U_13
_atom_site_aniso_U_12
O1 0.070(3) 0.105(3) 0.087(3) -0.001(3) -0.0039(17) 0.004(2)
O2 0.098(3) 0.115(3) 0.059(2) 0.000(2) -0.0051(18) -0.005(2)
N1 0.079(3) 0.073(3) 0.060(3) -0.002(2) -0.004(2) -0.005(2)
N2 0.071(3) 0.073(3) 0.073(3) 0.000(3) -0.003(2) 0.001(3)
C1 0.084(4) 0.149(7) 0.086(4) -0.001(5) -0.012(3) -0.004(4)
C2 0.067(3) 0.076(3) 0.068(3) 0.006(3) 0.002(2) -0.004(3)
C3 0.078(4) 0.075(4) 0.071(3) 0.000(3) 0.012(3) 0.003(3)
C4 0.080(4) 0.077(4) 0.060(3) -0.004(3) 0.008(3) -0.006(3)
C5 0.075(3) 0.065(3) 0.060(3) 0.004(3) 0.000(2) -0.002(3)
C6 0.073(3) 0.073(3) 0.069(3) -0.006(3) 0.002(2) 0.002(3)
C7 0.076(3) 0.082(4) 0.060(3) -0.009(3) -0.001(2) -0.001(3)
C8 0.073(3) 0.061(3) 0.064(3) -0.003(3) -0.005(2) -0.005(3)
C9 0.080(4) 0.071(3) 0.064(3) 0.006(2) -0.006(3) -0.003(3)
C10 0.077(3) 0.071(3) 0.070(3) 0.003(3) -0.013(3) 0.002(3)
C11 0.072(3) 0.061(3) 0.068(3) -0.005(3) -0.002(2) 0.000(3)
C12 0.078(4) 0.069(3) 0.063(3) 0.007(3) -0.007(3) -0.002(3)
C13 0.071(3) 0.070(3) 0.066(3) 0.002(3) -0.005(2) 0.003(3)
C14 0.072(4) 0.103(5) 0.088(4) -0.005(4) -0.011(3) 0.007(3)
C15 0.067(4) 0.118(6) 0.103(5) -0.018(4) -0.008(3) 0.007(4)
C16 0.090(4) 0.107(5) 0.096(4) -0.006(4) 0.017(3) -0.006(4)
C17 0.089(4) 0.090(5) 0.090(4) 0.016(3) 0.010(3) 0.005(3)

loop_
_atom_type_symbol
_atom_type_description
_atom_type_scat_dispersion_real
_atom_type_scat_dispersion_imag
_atom_type_scat_source
C C 0.0033 0.0016 'International Tables Vol C Tables 4.2.6.8 and 6.1.1.4'
H H 0.0000 0.0000 'International Tables Vol C Tables 4.2.6.8 and 6.1.1.4'
N N 0.0061 0.0033 'International Tables Vol C Tables 4.2.6.8 and 6.1.1.4'
O O 0.0106 0.0060 'International Tables Vol C Tables 4.2.6.8 and 6.1.1.4'

loop_
_diffrn_radiation_wavelength
0.71073

loop_
_geom_angle_atom_site_label_1
_geom_angle_atom_site_label_2
_geom_angle_atom_site_label_3
_geom_angle
C2 O1 C1 117.8(5)
O2 N1 C8 118.0(4)
O2 N1 C5 117.4(4)
C8 N1 C5 124.6(4)
C17 N2 C14 107.2(5)
C17 N2 C11 126.5(5)
C14 N2 C11 126.3(5)
O1 C2 C7 124.9(5)
O1 C2 C3 115.4(5)
C7 C2 C3 119.7(5)
C4 C3 C2 120.2(5)
C3 C4 C5 120.3(5)
C6 C5 C4 119.5(5)
C6 C5 N1 121.7(5)
C4 C5 N1 118.7(5)
C5 C6 C7 120.3(5)
C2 C7 C6 119.9(5)
C9 C8 C13 119.8(5)
C9 C8 N1 118.3(5)
C13 C8 N1 121.9(5)
C10 C9 C8 120.2(5)
C9 C10 C11 120.8(5)
C10 C11 C12 118.5(5)
C10 C11 N2 121.3(5)
C12 C11 N2 120.2(5)
C13 C12 C11 120.8(5)
C12 C13 C8 119.9(5)
C15 C14 N2 108.8(6)
C14 C15 C16 107.6(6)
C17 C16 C15 107.2(6)
C16 C17 N2 109.2(6)

loop_
_geom_bond_atom_site_label_1
_geom_bond_atom_site_label_2
_geom_bond_distance
O1 C2 1.371(6)
O1 C1 1.422(7)
O2 N1 1.284(5)
N1 C8 1.417(6)
N1 C5 1.426(7)
N2 C17 1.368(7)
N2 C14 1.369(8)
N2 C11 1.420(7)
C2 C7 1.378(7)
C2 C3 1.392(7)
C3 C4 1.371(7)
C4 C5 1.384(7)
C5 C6 1.384(7)
C6 C7 1.385(7)
C8 C9 1.383(7)
C8 C13 1.386(7)
C9 C10 1.374(7)
C10 C11 1.392(7)
C11 C12 1.394(7)
C12 C13 1.378(7)
C14 C15 1.351(9)
C15 C16 1.397(9)
C16 C17 1.347(8)

loop_
_cod_related_entry_id
_cod_related_entry_database
_cod_related_entry_code
1 ChemSpider 17254504
